data_4103596
loop_
_publ_author_name
'John F. Briones'
'J\/orn Hansen'
'Kenneth I. Hardcastle'
'Jochen Autschbach'
'Huw M. L. Davies'

_publ_section_title
;
 Highly Enantioselective Rh2(S-DOSP)4- Catalyzed Cyclopropenation of
 Alkynes with Styryldiazoacetates
;
_journal_name_full 'Journal of the American Chemical Society'
_journal_page_first 17211
_journal_page_last 17215
_journal_paper_doi 10.1021/ja106509b
_journal_volume 132
_journal_year 2010
_chemical_absolute_configuration ad
_chemical_formula_moiety 'C20 H20 O2'
_chemical_formula_sum 'C20 H20 O2'
_chemical_formula_weight 292.36
_chemical_name_systematic
; 
 ? 
;
_space_group_IT_number 4
_symmetry_cell_setting monoclinic
_symmetry_space_group_name_Hall 'P 2yb'
_symmetry_space_group_name_H-M 'P 1 21 1'
_atom_sites_solution_hydrogens geom
_atom_sites_solution_primary direct
_atom_sites_solution_secondary difmap
_audit_creation_method SHELXL-97
_cell_angle_alpha 90.00
_cell_angle_beta 91.048(3)
_cell_angle_gamma 90.00
_cell_formula_units_Z 2
_cell_length_a 8.4047(4)
_cell_length_b 5.5397(3)
_cell_length_c 17.0558(7)
_cell_measurement_reflns_used 1401
_cell_measurement_temperature 173(2)
_cell_measurement_theta_max 68.15
_cell_measurement_theta_min 5.19
_cell_volume 793.98(7)
_computing_cell_refinement 'Bruker SMART'
_computing_data_collection 'Bruker SMART'
_computing_data_reduction 'Bruker SAINT'
_computing_molecular_graphics 'Bruker SHELXTL'
_computing_publication_material 'Bruker SHELXTL'
_computing_structure_refinement 'SHELXL-97 (Sheldrick, 2008)'
_computing_structure_solution 'SHELXS-97 (Sheldrick, 2008)'
_diffrn_ambient_temperature 173(2)
_diffrn_measured_fraction_theta_full 0.928
_diffrn_measured_fraction_theta_max 0.928
_diffrn_measurement_device_type 'CCD area detector'
_diffrn_measurement_method 'phi and omega scans'
_diffrn_radiation_monochromator graphite
_diffrn_radiation_source 'fine-focus sealed tube'
_diffrn_radiation_type CuK\a
_diffrn_radiation_wavelength 1.54178
_diffrn_reflns_av_R_equivalents 0.0191
_diffrn_reflns_av_sigmaI/netI 0.0267
_diffrn_reflns_limit_h_max 10
_diffrn_reflns_limit_h_min -10
_diffrn_reflns_limit_k_max 5
_diffrn_reflns_limit_k_min -6
_diffrn_reflns_limit_l_max 18
_diffrn_reflns_limit_l_min -20
_diffrn_reflns_number 4214
_diffrn_reflns_theta_full 68.53
_diffrn_reflns_theta_max 68.53
_diffrn_reflns_theta_min 2.59
_exptl_absorpt_coefficient_mu 0.609
_exptl_absorpt_correction_T_max 0.9760
_exptl_absorpt_correction_T_min 0.8289
_exptl_absorpt_correction_type multi-scan
_exptl_absorpt_process_details SADABS
_exptl_crystal_colour colorless
_exptl_crystal_density_diffrn 1.223
_exptl_crystal_density_method 'not measured'
_exptl_crystal_description plate
_exptl_crystal_F_000 312
_exptl_crystal_size_max 0.32
_exptl_crystal_size_mid 0.31
_exptl_crystal_size_min 0.04
_refine_diff_density_max 0.127
_refine_diff_density_min -0.168
_refine_diff_density_rms 0.038
_refine_ls_abs_structure_details 'Flack H D (1983), Acta Cryst. A39, 876-881'
_refine_ls_abs_structure_Flack 0.0(3)
_refine_ls_extinction_method none
_refine_ls_goodness_of_fit_ref 1.027
_refine_ls_hydrogen_treatment constr
_refine_ls_matrix_type full
_refine_ls_number_parameters 199
_refine_ls_number_reflns 2068
_refine_ls_number_restraints 1
_refine_ls_restrained_S_all 1.026
_refine_ls_R_factor_all 0.0430
_refine_ls_R_factor_gt 0.0338
_refine_ls_shift/su_max 0.001
_refine_ls_shift/su_mean 0.000
_refine_ls_structure_factor_coef Fsqd
_refine_ls_weighting_details 'calc w=1/[\s^2^(Fo^2^)+(0.0730P)^2^+0.0000P] where P=(Fo^2^+2Fc^2^)/3'
_refine_ls_weighting_scheme calc
_refine_ls_wR_factor_gt 0.0910
_refine_ls_wR_factor_ref 0.1016
_reflns_number_gt 1757
_reflns_number_total 2068
_reflns_threshold_expression >2sigma(I)
_cod_data_source_file ja106509b_si_003.cif
_cod_data_source_block jfb_299s
_cod_database_code 4103596

loop_
_symmetry_equiv_pos_as_xyz
'x, y, z'
'-x, y+1/2, -z'

loop_
_atom_site_label
_atom_site_type_symbol
_atom_site_fract_x
_atom_site_fract_y
_atom_site_fract_z
_atom_site_U_iso_or_equiv
_atom_site_adp_type
_atom_site_occupancy
_atom_site_symmetry_multiplicity
_atom_site_calc_flag
_atom_site_refinement_flags
C1 C -0.6961(2) -0.7613(5) -0.77534(10) 0.0399(5) Uani 1 1 d .
H1A H -0.5803 -0.7434 -0.7831 0.048 Uiso 1 1 calc R
H1B H -0.7304 -0.9220 -0.7946 0.048 Uiso 1 1 calc R
C2 C -0.7373(2) -0.7275(5) -0.69042(10) 0.0425(6) Uani 1 1 d .
C3 C -0.8396(2) -0.5407(5) -0.68387(11) 0.0463(6) Uani 1 1 d .
C4 C -0.8699(2) -0.4397(5) -0.76162(11) 0.0457(6) Uani 1 1 d .
H4A H -0.9378 -0.3063 -0.7726 0.055 Uiso 1 1 calc R
C5 C -0.7875(2) -0.5632(5) -0.81596(10) 0.0387(5) Uani 1 1 d .
C6 C -0.7824(2) -0.5173(4) -0.90064(11) 0.0383(6) Uani 1 1 d .
C7 C -0.7071(2) -0.6720(4) -0.95096(11) 0.0375(5) Uani 1 1 d .
H7A H -0.6560 -0.8118 -0.9304 0.045 Uiso 1 1 calc R
C8 C -0.7040(2) -0.6281(4) -1.03306(11) 0.0385(6) Uani 1 1 d .
C9 C -0.6248(2) -0.7858(5) -1.08464(11) 0.0458(6) Uani 1 1 d .
H9A H -0.5724 -0.9252 -1.0645 0.055 Uiso 1 1 calc R
C10 C -0.6231(3) -0.7387(6) -1.16354(12) 0.0528(7) Uani 1 1 d .
H10A H -0.5677 -0.8441 -1.1975 0.063 Uiso 1 1 calc R
C11 C -0.7027(3) -0.5358(6) -1.19465(11) 0.0523(7) Uani 1 1 d .
H11A H -0.7030 -0.5068 -1.2495 0.063 Uiso 1 1 calc R
C12 C -0.7791(2) -0.3812(5) -1.14612(11) 0.0463(6) Uani 1 1 d .
H12A H -0.8324 -0.2444 -1.1675 0.056 Uiso 1 1 calc R
C13 C -0.7803(2) -0.4212(5) -1.06389(11) 0.0397(6) Uani 1 1 d .
C14 C -0.8553(2) -0.2606(5) -1.01112(11) 0.0442(6) Uani 1 1 d .
H14A H -0.9059 -0.1192 -1.0309 0.053 Uiso 1 1 calc R
C15 C -0.8556(2) -0.3066(5) -0.93262(11) 0.0421(6) Uani 1 1 d .
H15A H -0.9058 -0.1957 -0.8985 0.051 Uiso 1 1 calc R
C16 C -0.9181(3) -0.4394(6) -0.61255(12) 0.0548(7) Uani 1 1 d .
H16A H -0.8945 -0.2646 -0.6088 0.066 Uiso 1 1 calc R
H16B H -0.8728 -0.5186 -0.5651 0.066 Uiso 1 1 calc R
C17 C -1.0984(3) -0.4759(6) -0.61484(12) 0.0579(8) Uani 1 1 d .
H17A H -1.1453 -0.3907 -0.5698 0.069 Uiso 1 1 calc R
H17B H -1.1428 -0.4029 -0.6635 0.069 Uiso 1 1 calc R
C18 C -1.1451(3) -0.7361(8) -0.61200(15) 0.0787(11) Uani 1 1 d .
H18A H -1.2614 -0.7494 -0.6141 0.118 Uiso 1 1 calc R
H18B H -1.1044 -0.8083 -0.5632 0.118 Uiso 1 1 calc R
H18C H -1.1001 -0.8212 -0.6568 0.118 Uiso 1 1 calc R
C19 C -0.6718(2) -0.8782(5) -0.62675(10) 0.0469(7) Uani 1 1 d .
C20 C -0.5075(3) -1.2122(6) -0.59655(12) 0.0598(8) Uani 1 1 d .
H20A H -0.4425 -1.3339 -0.6226 0.090 Uiso 1 1 calc R
H20B H -0.5913 -1.2925 -0.5670 0.090 Uiso 1 1 calc R
H20C H -0.4403 -1.1171 -0.5606 0.090 Uiso 1 1 calc R
O1 O -0.57938(17) -1.0541(4) -0.65489(7) 0.0500(5) Uani 1 1 d .
O2 O -0.6940(2) -0.8504(4) -0.55766(8) 0.0649(6) Uani 1 1 d .

loop_
_atom_site_aniso_label
_atom_site_aniso_U_11
_atom_site_aniso_U_22
_atom_site_aniso_U_33
_atom_site_aniso_U_23
_atom_site_aniso_U_13
_atom_site_aniso_U_12
C1 0.0371(9) 0.0428(17) 0.0397(9) -0.0026(9) -0.0007(7) -0.0003(9)
C2 0.0358(9) 0.0503(19) 0.0414(9) -0.0037(10) 0.0012(7) -0.0054(10)
C3 0.0365(10) 0.057(2) 0.0450(9) -0.0104(11) 0.0028(7) -0.0045(11)
C4 0.0368(9) 0.0471(19) 0.0533(10) -0.0071(10) 0.0014(8) 0.0013(10)
C5 0.0326(9) 0.0370(17) 0.0463(9) -0.0040(10) -0.0009(7) -0.0037(9)
C6 0.0302(9) 0.0390(18) 0.0455(9) -0.0018(10) -0.0037(7) -0.0037(9)
C7 0.0326(8) 0.0356(17) 0.0442(9) 0.0046(9) -0.0028(7) 0.0030(9)
C8 0.0323(9) 0.0401(18) 0.0430(9) 0.0018(10) -0.0019(7) -0.0025(9)
C9 0.0451(10) 0.045(2) 0.0475(10) 0.0039(10) 0.0010(8) 0.0065(11)
C10 0.0527(11) 0.058(2) 0.0483(11) 0.0001(11) 0.0063(8) 0.0037(12)
C11 0.0522(12) 0.060(2) 0.0445(10) 0.0091(12) -0.0004(9) -0.0053(12)
C12 0.0463(10) 0.0419(19) 0.0504(10) 0.0087(11) -0.0064(8) -0.0023(10)
C13 0.0320(9) 0.0384(17) 0.0485(10) 0.0031(9) -0.0047(7) -0.0046(9)
C14 0.0410(10) 0.0348(18) 0.0565(11) 0.0025(11) -0.0068(8) 0.0023(10)
C15 0.0360(9) 0.0391(18) 0.0511(10) -0.0036(10) -0.0021(7) 0.0014(10)
C16 0.0520(12) 0.060(2) 0.0522(11) -0.0181(12) 0.0089(9) -0.0029(12)
C17 0.0498(12) 0.075(3) 0.0494(11) -0.0068(12) 0.0098(9) 0.0020(13)
C18 0.0770(17) 0.091(3) 0.0689(15) -0.0066(16) 0.0166(13) -0.0301(19)
C19 0.0418(10) 0.059(2) 0.0402(10) -0.0029(11) -0.0002(7) -0.0091(11)
C20 0.0507(12) 0.077(3) 0.0518(11) 0.0138(12) -0.0084(9) 0.0013(14)
O1 0.0500(8) 0.0598(15) 0.0403(7) 0.0062(7) -0.0008(6) 0.0080(8)
O2 0.0761(10) 0.0834(18) 0.0353(6) -0.0036(8) 0.0018(6) 0.0023(11)

loop_
_atom_type_symbol
_atom_type_description
_atom_type_scat_dispersion_real
_atom_type_scat_dispersion_imag
_atom_type_scat_source
C C 0.0181 0.0091 'International Tables Vol C Tables 4.2.6.8 and 6.1.1.4'
H H 0.0000 0.0000 'International Tables Vol C Tables 4.2.6.8 and 6.1.1.4'
O O 0.0492 0.0322 'International Tables Vol C Tables 4.2.6.8 and 6.1.1.4'

loop_
_geom_angle_atom_site_label_1
_geom_angle_atom_site_label_2
_geom_angle_atom_site_label_3
_geom_angle
C5 C1 C2 103.19(19)
C5 C1 H1A 111.1
C2 C1 H1A 111.1
C5 C1 H1B 111.1
C2 C1 H1B 111.1
H1A C1 H1B 109.1
C3 C2 C19 127.20(17)
C3 C2 C1 109.4(2)
C19 C2 C1 123.4(2)
C2 C3 C4 108.65(17)
C2 C3 C16 130.0(2)
C4 C3 C16 121.4(2)
C5 C4 C3 110.2(2)
C5 C4 H4A 124.9
C3 C4 H4A 124.9
C4 C5 C6 127.6(2)
C4 C5 C1 108.52(17)
C6 C5 C1 123.83(18)
C7 C6 C15 118.21(17)
C7 C6 C5 121.9(2)
C15 C6 C5 119.92(19)
C6 C7 C8 121.7(2)
C6 C7 H7A 119.2
C8 C7 H7A 119.2
C13 C8 C9 119.08(17)
C13 C8 C7 119.32(19)
C9 C8 C7 121.6(2)
C10 C9 C8 120.4(2)
C10 C9 H9A 119.8
C8 C9 H9A 119.8
C9 C10 C11 120.6(2)
C9 C10 H10A 119.7
C11 C10 H10A 119.7
C12 C11 C10 120.00(19)
C12 C11 H11A 120.0
C10 C11 H11A 120.0
C11 C12 C13 121.0(2)
C11 C12 H12A 119.5
C13 C12 H12A 119.5
C8 C13 C12 118.9(2)
C8 C13 C14 118.47(17)
C12 C13 C14 122.6(2)
C15 C14 C13 120.9(2)
C15 C14 H14A 119.5
C13 C14 H14A 119.5
C14 C15 C6 121.4(2)
C14 C15 H15A 119.3
C6 C15 H15A 119.3
C3 C16 C17 112.28(18)
C3 C16 H16A 109.1
C17 C16 H16A 109.1
C3 C16 H16B 109.1
C17 C16 H16B 109.1
H16A C16 H16B 107.9
C18 C17 C16 112.8(3)
C18 C17 H17A 109.0
C16 C17 H17A 109.0
C18 C17 H17B 109.0
C16 C17 H17B 109.0
H17A C17 H17B 107.8
C17 C18 H18A 109.5
C17 C18 H18B 109.5
H18A C18 H18B 109.5
C17 C18 H18C 109.5
H18A C18 H18C 109.5
H18B C18 H18C 109.5
O2 C19 O1 122.9(2)
O2 C19 C2 125.9(2)
O1 C19 C2 111.12(15)
O1 C20 H20A 109.5
O1 C20 H20B 109.5
H20A C20 H20B 109.5
O1 C20 H20C 109.5
H20A C20 H20C 109.5
H20B C20 H20C 109.5
C19 O1 C20 115.50(17)

loop_
_geom_bond_atom_site_label_1
_geom_bond_atom_site_label_2
_geom_bond_distance
C1 C5 1.501(3)
C1 C2 1.507(2)
C1 H1A 0.9900
C1 H1B 0.9900
C2 C3 1.351(4)
C2 C19 1.469(3)
C3 C4 1.458(3)
C3 C16 1.503(3)
C4 C5 1.353(3)
C4 H4A 0.9500
C5 C6 1.468(2)
C6 C7 1.375(3)
C6 C15 1.424(3)
C7 C8 1.422(2)
C7 H7A 0.9500
C8 C13 1.410(3)
C8 C9 1.415(3)
C9 C10 1.371(3)
C9 H9A 0.9500
C10 C11 1.407(4)
C10 H10A 0.9500
C11 C12 1.360(4)
C11 H11A 0.9500
C12 C13 1.420(3)
C12 H12A 0.9500
C13 C14 1.421(3)
C14 C15 1.363(3)
C14 H14A 0.9500
C15 H15A 0.9500
C16 C17 1.528(3)
C16 H16A 0.9900
C16 H16B 0.9900
C17 C18 1.495(5)
C17 H17A 0.9900
C17 H17B 0.9900
C18 H18A 0.9800
C18 H18B 0.9800
C18 H18C 0.9800
C19 O2 1.206(2)
C19 O1 1.340(3)
C20 O1 1.449(3)
C20 H20A 0.9800
C20 H20B 0.9800
C20 H20C 0.9800

loop_
_geom_torsion_atom_site_label_1
_geom_torsion_atom_site_label_2
_geom_torsion_atom_site_label_3
_geom_torsion_atom_site_label_4
_geom_torsion
C5 C1 C2 C3 1.1(2)
C5 C1 C2 C19 -178.4(2)
C19 C2 C3 C4 178.7(2)
C1 C2 C3 C4 -0.8(2)
C19 C2 C3 C16 -1.9(4)
C1 C2 C3 C16 178.5(2)
C2 C3 C4 C5 0.2(3)
C16 C3 C4 C5 -179.2(2)
C3 C4 C5 C6 -178.8(2)
C3 C4 C5 C1 0.5(3)
C2 C1 C5 C4 -1.0(2)
C2 C1 C5 C6 178.34(18)
C4 C5 C6 C7 -172.9(2)
C1 C5 C6 C7 7.9(3)
C4 C5 C6 C15 7.6(3)
C1 C5 C6 C15 -171.62(19)
C15 C6 C7 C8 -1.2(3)
C5 C6 C7 C8 179.31(18)
C6 C7 C8 C13 -0.2(3)
C6 C7 C8 C9 179.17(19)
C13 C8 C9 C10 -0.4(3)
C7 C8 C9 C10 -179.8(2)
C8 C9 C10 C11 -1.3(4)
C9 C10 C11 C12 1.5(4)
C10 C11 C12 C13 -0.1(3)
C9 C8 C13 C12 1.7(3)
C7 C8 C13 C12 -178.83(18)
C9 C8 C13 C14 -178.16(18)
C7 C8 C13 C14 1.3(3)
C11 C12 C13 C8 -1.5(3)
C11 C12 C13 C14 178.4(2)
C8 C13 C14 C15 -0.9(3)
C12 C13 C14 C15 179.2(2)
C13 C14 C15 C6 -0.5(3)
C7 C6 C15 C14 1.6(3)
C5 C6 C15 C14 -178.90(19)
C2 C3 C16 C17 -113.7(3)
C4 C3 C16 C17 65.6(3)
C3 C16 C17 C18 64.9(3)
C3 C2 C19 O2 -3.8(4)
C1 C2 C19 O2 175.7(2)
C3 C2 C19 O1 177.2(2)
C1 C2 C19 O1 -3.3(3)
O2 C19 O1 C20 0.4(3)
C2 C19 O1 C20 179.46(19)

loop_
_cod_related_entry_id
_cod_related_entry_database
_cod_related_entry_code
1 ChemSpider 30660144
